data_4309978
loop_
_publ_author_name
'Nobuhiro Takeda'
'Daisuke Shimizu'
'Norihiro Tokitoh'

_publ_section_title
;
Synthesis and Structure of a Distorted Octahedral Palladium(II) Complex
Coordinated with a Tetrathioether Ligand Tethered with Bulky Substituents
;
_journal_name_full 'Inorganic Chemistry'
_journal_page_first 8561
_journal_page_last 8568
_journal_paper_doi 10.1021/ic050944v
_journal_volume 44
_journal_year 2005
_chemical_formula_moiety 'C30 H22 S4 '
_chemical_formula_sum 'C30 H22 S4'
_chemical_formula_weight 510.72
_chemical_name_common Phligand
_chemical_name_systematic
; 
 ? 
;
_space_group_IT_number 2
_symmetry_cell_setting triclinic
_symmetry_Int_Tables_number 2
_symmetry_space_group_name_Hall '-P 1'
_symmetry_space_group_name_H-M 'P -1'
_atom_sites_solution_hydrogens geom
_atom_sites_solution_primary direct
_atom_sites_solution_secondary difmap
_audit_creation_date 2004-09-16
_audit_creation_method SHELXL-97
_cell_angle_alpha 88.513(6)
_cell_angle_beta 78.037(5)
_cell_angle_gamma 71.784(4)
_cell_formula_units_Z 2
_cell_length_a 7.5404(10)
_cell_length_b 10.4513(16)
_cell_length_c 16.759(3)
_cell_measurement_reflns_used 4212
_cell_measurement_temperature 103(2)
_cell_measurement_theta_max 26.00
_cell_measurement_theta_min 2.4
_cell_volume 1226.2(3)
_computing_cell_refinement CrystalClear
_computing_data_collection CrystalClear
_computing_data_reduction CrystalClear
_computing_structure_refinement 'SHELXL-97 (Sheldrick, 1997)'
_computing_structure_solution SIR97
_diffrn_ambient_temperature 103(2)
_diffrn_detector_area_resol_mean 7.31
_diffrn_measured_fraction_theta_full 0.967
_diffrn_measured_fraction_theta_max 0.967
_diffrn_measurement_device_type 'Rigaku Mercury'
_diffrn_measurement_method \w
_diffrn_radiation_monochromator graphite
_diffrn_radiation_source 'fine-focus sealed tube'
_diffrn_radiation_type MoK\a
_diffrn_radiation_wavelength 0.71070
_diffrn_reflns_av_R_equivalents 0.0126
_diffrn_reflns_av_sigmaI/netI 0.0204
_diffrn_reflns_limit_h_max 9
_diffrn_reflns_limit_h_min -9
_diffrn_reflns_limit_k_max 12
_diffrn_reflns_limit_k_min -12
_diffrn_reflns_limit_l_max 19
_diffrn_reflns_limit_l_min -20
_diffrn_reflns_number 8636
_diffrn_reflns_theta_full 26.00
_diffrn_reflns_theta_max 26.00
_diffrn_reflns_theta_min 2.36
_exptl_absorpt_coefficient_mu 0.406
_exptl_absorpt_correction_T_max 0.9606
_exptl_absorpt_correction_T_min 0.8546
_exptl_absorpt_correction_type multi-scan
_exptl_absorpt_process_details 'Jacobson, R. (1998) Private communication'
_exptl_crystal_colour colorless
_exptl_crystal_density_diffrn 1.383
_exptl_crystal_density_method 'not measured'
_exptl_crystal_description prism
_exptl_crystal_F_000 532
_exptl_crystal_size_max 0.40
_exptl_crystal_size_mid 0.20
_exptl_crystal_size_min 0.10
_refine_diff_density_max 0.537
_refine_diff_density_min -0.269
_refine_diff_density_rms 0.047
_refine_ls_extinction_method none
_refine_ls_goodness_of_fit_ref 1.051
_refine_ls_hydrogen_treatment mixed
_refine_ls_matrix_type full
_refine_ls_number_parameters 395
_refine_ls_number_reflns 4661
_refine_ls_number_restraints 0
_refine_ls_restrained_S_all 1.051
_refine_ls_R_factor_all 0.0332
_refine_ls_R_factor_gt 0.0306
_refine_ls_shift/su_max 0.001
_refine_ls_shift/su_mean 0.000
_refine_ls_structure_factor_coef Fsqd
_refine_ls_weighting_details 'calc w=1/[\s^2^(Fo^2^)+(0.0337P)^2^+0.8139P] where P=(Fo^2^+2Fc^2^)/3'
_refine_ls_weighting_scheme calc
_refine_ls_wR_factor_gt 0.0738
_refine_ls_wR_factor_ref 0.0754
_reflns_number_gt 4373
_reflns_number_total 4661
_reflns_threshold_expression >2sigma(I)
_cod_data_source_file ic050944vsi20050610_115507_3.cif
_cod_data_source_block phligand
_cod_database_code 4309978

loop_
_symmetry_equiv_pos_as_xyz
'x, y, z'
'-x, -y, -z'

loop_
_atom_site_label
_atom_site_type_symbol
_atom_site_fract_x
_atom_site_fract_y
_atom_site_fract_z
_atom_site_U_iso_or_equiv
_atom_site_adp_type
_atom_site_occupancy
_atom_site_symmetry_multiplicity
_atom_site_calc_flag
_atom_site_refinement_flags
_atom_site_disorder_assembly
_atom_site_disorder_group
C1 C -0.2282(2) 1.39559(17) 0.16833(10) 0.0199(3) Uani 1 1 d . . .
H1 H -0.244(3) 1.3892(19) 0.2219(13) 0.023(5) Uiso 1 1 d . . .
C2 C -0.3311(3) 1.51211(17) 0.13590(11) 0.0242(4) Uani 1 1 d . . .
H2 H -0.427(3) 1.585(2) 0.1741(13) 0.032(5) Uiso 1 1 d . . .
C3 C -0.3067(2) 1.52372(17) 0.05232(11) 0.0230(4) Uani 1 1 d . . .
H3 H -0.373(3) 1.601(2) 0.0306(12) 0.030(5) Uiso 1 1 d . . .
C4 C -0.1787(2) 1.41898(18) 0.00024(11) 0.0230(4) Uani 1 1 d . . .
H4 H -0.163(3) 1.427(2) -0.0553(13) 0.027(5) Uiso 1 1 d . . .
C5 C -0.0779(2) 1.30174(17) 0.03233(11) 0.0224(4) Uani 1 1 d . . .
H5 H 0.009(3) 1.227(2) -0.0040(12) 0.026(5) Uiso 1 1 d . . .
C6 C -0.1030(2) 1.28996(16) 0.11653(10) 0.0188(3) Uani 1 1 d . . .
S1 S 0.00142(6) 1.13541(4) 0.16020(3) 0.02946(12) Uani 1 1 d . . .
C7 C 0.2486(2) 1.10611(16) 0.12587(9) 0.0156(3) Uani 1 1 d . . .
C8 C 0.3273(2) 1.20931(16) 0.10285(9) 0.0172(3) Uani 1 1 d . . .
H6 H 0.248(3) 1.2983(19) 0.1045(11) 0.017(4) Uiso 1 1 d . . .
C9 C 0.5230(2) 1.17968(17) 0.07693(10) 0.0191(3) Uani 1 1 d . . .
H7 H 0.576(3) 1.251(2) 0.0600(12) 0.024(5) Uiso 1 1 d . . .
C10 C 0.6431(2) 1.04823(18) 0.07546(10) 0.0217(3) Uani 1 1 d . . .
H8 H 0.777(3) 1.026(2) 0.0573(13) 0.036(6) Uiso 1 1 d . . .
C11 C 0.5671(2) 0.94544(17) 0.09991(10) 0.0198(3) Uani 1 1 d . . .
H9 H 0.650(3) 0.8503(19) 0.1008(11) 0.022(5) Uiso 1 1 d . . .
C12 C 0.3699(2) 0.97325(15) 0.12468(9) 0.0156(3) Uani 1 1 d . . .
S2 S 0.27576(6) 0.83797(4) 0.14840(2) 0.01728(10) Uani 1 1 d . . .
C13 C 0.2075(2) 0.85311(15) 0.25697(9) 0.0150(3) Uani 1 1 d . . .
C14 C 0.2753(2) 0.92888(16) 0.30335(10) 0.0180(3) Uani 1 1 d . . .
H10 H 0.356(3) 0.9773(19) 0.2772(12) 0.023(5) Uiso 1 1 d . . .
C15 C 0.2271(2) 0.93142(16) 0.38788(10) 0.0194(3) Uani 1 1 d . . .
H11 H 0.275(3) 0.984(2) 0.4167(12) 0.026(5) Uiso 1 1 d . . .
C16 C 0.1139(2) 0.85724(16) 0.42690(10) 0.0189(3) Uani 1 1 d . . .
H12 H 0.084(3) 0.8579(18) 0.4828(12) 0.019(5) Uiso 1 1 d . . .
C17 C 0.0418(2) 0.78365(15) 0.38153(10) 0.0177(3) Uani 1 1 d . . .
H13 H -0.039(3) 0.7334(19) 0.4081(11) 0.019(5) Uiso 1 1 d . . .
C18 C 0.0857(2) 0.78281(14) 0.29640(9) 0.0149(3) Uani 1 1 d . . .
S3 S -0.01280(6) 0.69978(4) 0.23404(2) 0.01742(10) Uani 1 1 d . . .
C19 C -0.1029(2) 0.59205(15) 0.30309(9) 0.0156(3) Uani 1 1 d . . .
C20 C -0.2998(2) 0.62487(16) 0.33175(10) 0.0191(3) Uani 1 1 d . . .
H14 H -0.376(3) 0.7071(19) 0.3167(11) 0.018(4) Uiso 1 1 d . . .
C21 C -0.3761(2) 0.53812(17) 0.38068(10) 0.0219(4) Uani 1 1 d . . .
H15 H -0.515(3) 0.5644(19) 0.4000(11) 0.023(5) Uiso 1 1 d . . .
C22 C -0.2550(2) 0.41699(17) 0.40053(10) 0.0217(3) Uani 1 1 d . . .
H16 H -0.305(3) 0.3531(19) 0.4330(12) 0.023(5) Uiso 1 1 d . . .
C23 C -0.0587(2) 0.38282(16) 0.37222(10) 0.0193(3) Uani 1 1 d . . .
H17 H 0.023(3) 0.2988(19) 0.3838(11) 0.018(4) Uiso 1 1 d . . .
C24 C 0.0201(2) 0.47032(15) 0.32393(9) 0.0154(3) Uani 1 1 d . . .
S4 S 0.26701(5) 0.43643(4) 0.28370(2) 0.01824(10) Uani 1 1 d . . .
C25 C 0.3801(2) 0.29856(15) 0.33921(10) 0.0153(3) Uani 1 1 d . . .
C26 C 0.3476(2) 0.30143(16) 0.42419(10) 0.0172(3) Uani 1 1 d . . .
H18 H 0.249(3) 0.3758(18) 0.4568(11) 0.016(4) Uiso 1 1 d . . .
C27 C 0.4568(2) 0.19625(16) 0.46298(10) 0.0175(3) Uani 1 1 d . . .
H19 H 0.438(3) 0.1975(18) 0.5191(12) 0.020(5) Uiso 1 1 d . . .
C28 C 0.6005(2) 0.08972(16) 0.41768(10) 0.0179(3) Uani 1 1 d . . .
H20 H 0.678(3) 0.019(2) 0.4449(12) 0.024(5) Uiso 1 1 d . . .
C29 C 0.6334(2) 0.08808(16) 0.33319(10) 0.0186(3) Uani 1 1 d . . .
H21 H 0.729(3) 0.017(2) 0.3025(12) 0.023(5) Uiso 1 1 d . . .
C30 C 0.5220(2) 0.19109(16) 0.29385(10) 0.0171(3) Uani 1 1 d . . .
H22 H 0.544(3) 0.191(2) 0.2368(13) 0.027(5) Uiso 1 1 d . . .

loop_
_atom_site_aniso_label
_atom_site_aniso_U_11
_atom_site_aniso_U_22
_atom_site_aniso_U_33
_atom_site_aniso_U_23
_atom_site_aniso_U_13
_atom_site_aniso_U_12
C1 0.0224(8) 0.0217(8) 0.0170(8) 0.0027(7) -0.0061(6) -0.0080(7)
C2 0.0249(9) 0.0179(8) 0.0255(9) -0.0010(7) -0.0030(7) -0.0020(7)
C3 0.0212(8) 0.0206(8) 0.0264(9) 0.0085(7) -0.0085(7) -0.0040(7)
C4 0.0225(8) 0.0298(9) 0.0184(9) 0.0039(7) -0.0030(7) -0.0118(7)
C5 0.0181(8) 0.0201(8) 0.0262(9) -0.0029(7) 0.0031(7) -0.0070(7)
C6 0.0120(7) 0.0164(7) 0.0287(9) 0.0056(6) -0.0049(6) -0.0054(6)
S1 0.0130(2) 0.0212(2) 0.0494(3) 0.0169(2) -0.00068(18) -0.00354(16)
C7 0.0142(7) 0.0187(8) 0.0141(7) 0.0022(6) -0.0031(6) -0.0053(6)
C8 0.0191(8) 0.0166(8) 0.0163(8) 0.0020(6) -0.0043(6) -0.0060(6)
C9 0.0216(8) 0.0259(8) 0.0144(8) 0.0043(6) -0.0061(6) -0.0127(7)
C10 0.0152(8) 0.0321(9) 0.0169(8) 0.0011(7) -0.0017(6) -0.0074(7)
C11 0.0180(8) 0.0214(8) 0.0163(8) -0.0013(6) -0.0025(6) -0.0016(6)
C12 0.0188(8) 0.0170(7) 0.0107(7) -0.0001(6) -0.0029(6) -0.0053(6)
S2 0.0233(2) 0.01340(19) 0.01492(19) 0.00018(14) -0.00326(15) -0.00596(15)
C13 0.0159(7) 0.0118(7) 0.0153(7) 0.0010(6) -0.0048(6) -0.0006(6)
C14 0.0202(8) 0.0158(7) 0.0200(8) 0.0027(6) -0.0064(6) -0.0071(6)
C15 0.0233(8) 0.0182(8) 0.0198(8) -0.0011(6) -0.0094(7) -0.0075(6)
C16 0.0230(8) 0.0191(8) 0.0138(8) -0.0003(6) -0.0045(6) -0.0048(6)
C17 0.0173(8) 0.0151(7) 0.0202(8) 0.0015(6) -0.0038(6) -0.0043(6)
C18 0.0159(7) 0.0097(7) 0.0185(8) -0.0006(6) -0.0067(6) -0.0009(6)
S3 0.0233(2) 0.01508(19) 0.0175(2) 0.00219(15) -0.00873(15) -0.00843(15)
C19 0.0179(7) 0.0148(7) 0.0164(8) -0.0018(6) -0.0055(6) -0.0070(6)
C20 0.0172(8) 0.0170(8) 0.0229(8) -0.0047(6) -0.0071(6) -0.0027(6)
C21 0.0142(8) 0.0283(9) 0.0231(9) -0.0071(7) -0.0015(6) -0.0073(7)
C22 0.0216(8) 0.0254(9) 0.0220(8) 0.0013(7) -0.0038(7) -0.0137(7)
C23 0.0187(8) 0.0185(8) 0.0236(8) 0.0033(7) -0.0075(6) -0.0081(6)
C24 0.0142(7) 0.0161(7) 0.0174(8) -0.0017(6) -0.0042(6) -0.0058(6)
S4 0.01352(19) 0.0184(2) 0.0218(2) 0.00652(15) -0.00289(15) -0.00466(15)
C25 0.0136(7) 0.0155(7) 0.0192(8) 0.0034(6) -0.0052(6) -0.0071(6)
C26 0.0147(7) 0.0167(8) 0.0204(8) -0.0021(6) -0.0017(6) -0.0062(6)
C27 0.0203(8) 0.0217(8) 0.0140(8) 0.0019(6) -0.0040(6) -0.0114(6)
C28 0.0182(8) 0.0161(7) 0.0222(8) 0.0051(6) -0.0075(6) -0.0076(6)
C29 0.0163(8) 0.0161(8) 0.0212(8) -0.0012(6) -0.0017(6) -0.0035(6)
C30 0.0164(7) 0.0192(8) 0.0162(8) 0.0004(6) -0.0022(6) -0.0072(6)

loop_
_atom_type_symbol
_atom_type_description
_atom_type_scat_dispersion_real
_atom_type_scat_dispersion_imag
_atom_type_scat_source
C C 0.0033 0.0016 'International Tables Vol C Tables 4.2.6.8 and 6.1.1.4'
H H 0.0000 0.0000 'International Tables Vol C Tables 4.2.6.8 and 6.1.1.4'
S S 0.1246 0.1234 'International Tables Vol C Tables 4.2.6.8 and 6.1.1.4'

loop_
_geom_angle_atom_site_label_1
_geom_angle_atom_site_label_2
_geom_angle_atom_site_label_3
_geom_angle
_geom_angle_site_symmetry_1
_geom_angle_site_symmetry_3
_geom_angle_publ_flag
C6 C1 C2 119.77(16) . . ?
C6 C1 H1 120.7(13) . . ?
C2 C1 H1 119.6(13) . . ?
C3 C2 C1 120.20(16) . . ?
C3 C2 H2 121.0(12) . . ?
C1 C2 H2 118.7(12) . . ?
C2 C3 C4 120.16(16) . . ?
C2 C3 H3 120.5(13) . . ?
C4 C3 H3 119.3(13) . . ?
C5 C4 C3 119.83(16) . . ?
C5 C4 H4 120.4(13) . . ?
C3 C4 H4 119.8(13) . . ?
C4 C5 C6 119.98(16) . . ?
C4 C5 H5 120.0(12) . . ?
C6 C5 H5 120.1(12) . . ?
C1 C6 C5 120.04(15) . . ?
C1 C6 S1 118.13(13) . . ?
C5 C6 S1 121.45(13) . . ?
C7 S1 C6 103.53(7) . . ?
C8 C7 C12 119.32(14) . . ?
C8 C7 S1 122.91(12) . . ?
C12 C7 S1 117.73(12) . . ?
C9 C8 C7 120.09(15) . . ?
C9 C8 H6 120.0(11) . . ?
C7 C8 H6 119.9(11) . . ?
C8 C9 C10 120.59(15) . . ?
C8 C9 H7 119.7(12) . . ?
C10 C9 H7 119.7(12) . . ?
C11 C10 C9 119.85(15) . . ?
C11 C10 H8 118.4(13) . . ?
C9 C10 H8 121.7(13) . . ?
C10 C11 C12 120.25(15) . . ?
C10 C11 H9 121.8(11) . . ?
C12 C11 H9 118.0(11) . . ?
C11 C12 C7 119.86(14) . . ?
C11 C12 S2 119.18(12) . . ?
C7 C12 S2 120.85(12) . . ?
C12 S2 C13 102.48(7) . . ?
C14 C13 C18 119.48(14) . . ?
C14 C13 S2 122.22(12) . . ?
C18 C13 S2 118.28(12) . . ?
C15 C14 C13 120.19(15) . . ?
C15 C14 H10 119.8(12) . . ?
C13 C14 H10 120.0(12) . . ?
C16 C15 C14 120.36(15) . . ?
C16 C15 H11 122.2(12) . . ?
C14 C15 H11 117.5(12) . . ?
C15 C16 C17 120.08(15) . . ?
C15 C16 H12 120.0(12) . . ?
C17 C16 H12 119.9(12) . . ?
C16 C17 C18 120.07(15) . . ?
C16 C17 H13 120.6(11) . . ?
C18 C17 H13 119.4(11) . . ?
C17 C18 C13 119.72(14) . . ?
C17 C18 S3 122.78(12) . . ?
C13 C18 S3 117.46(12) . . ?
C19 S3 C18 102.64(7) . . ?
C20 C19 C24 120.11(14) . . ?
C20 C19 S3 118.97(12) . . ?
C24 C19 S3 120.74(12) . . ?
C21 C20 C19 120.54(15) . . ?
C21 C20 H14 122.2(11) . . ?
C19 C20 H14 117.3(11) . . ?
C20 C21 C22 119.46(15) . . ?
C20 C21 H15 118.5(11) . . ?
C22 C21 H15 122.0(11) . . ?
C21 C22 C23 120.61(15) . . ?
C21 C22 H16 121.2(11) . . ?
C23 C22 H16 118.2(11) . . ?
C22 C23 C24 120.47(15) . . ?
C22 C23 H17 120.6(11) . . ?
C24 C23 H17 118.9(11) . . ?
C23 C24 C19 118.79(14) . . ?
C23 C24 S4 124.31(12) . . ?
C19 C24 S4 116.88(12) . . ?
C24 S4 C25 104.63(7) . . ?
C30 C25 C26 119.97(14) . . ?
C30 C25 S4 116.78(12) . . ?
C26 C25 S4 122.84(12) . . ?
C27 C26 C25 119.52(14) . . ?
C27 C26 H18 119.5(10) . . ?
C25 C26 H18 121.0(10) . . ?
C26 C27 C28 120.56(15) . . ?
C26 C27 H19 120.3(11) . . ?
C28 C27 H19 119.1(11) . . ?
C29 C28 C27 119.67(15) . . ?
C29 C28 H20 120.3(12) . . ?
C27 C28 H20 120.0(12) . . ?
C28 C29 C30 120.22(15) . . ?
C28 C29 H21 120.1(12) . . ?
C30 C29 H21 119.7(12) . . ?
C29 C30 C25 120.03(15) . . ?
C29 C30 H22 120.6(12) . . ?
C25 C30 H22 119.3(12) . . ?

loop_
_geom_bond_atom_site_label_1
_geom_bond_atom_site_label_2
_geom_bond_distance
_geom_bond_site_symmetry_2
_geom_bond_publ_flag
C1 C6 1.387(2) . ?
C1 C2 1.389(2) . ?
C1 H1 0.88(2) . ?
C2 C3 1.382(2) . ?
C2 H2 1.00(2) . ?
C3 C4 1.390(2) . ?
C3 H3 0.92(2) . ?
C4 C5 1.386(2) . ?
C4 H4 0.92(2) . ?
C5 C6 1.392(2) . ?
C5 H5 0.97(2) . ?
C6 S1 1.7740(16) . ?
S1 C7 1.7621(16) . ?
C7 C8 1.396(2) . ?
C7 C12 1.402(2) . ?
C8 C9 1.385(2) . ?
C8 H6 0.933(19) . ?
C9 C10 1.387(2) . ?
C9 H7 0.96(2) . ?
C10 C11 1.384(2) . ?
C10 H8 0.95(2) . ?
C11 C12 1.395(2) . ?
C11 H9 0.996(19) . ?
C12 S2 1.7727(16) . ?
S2 C13 1.7822(16) . ?
C13 C14 1.394(2) . ?
C13 C18 1.401(2) . ?
C14 C15 1.386(2) . ?
C14 H10 0.95(2) . ?
C15 C16 1.383(2) . ?
C15 H11 0.93(2) . ?
C16 C17 1.388(2) . ?
C16 H12 0.917(19) . ?
C17 C18 1.396(2) . ?
C17 H13 0.958(19) . ?
C18 S3 1.7802(15) . ?
S3 C19 1.7757(16) . ?
C19 C20 1.396(2) . ?
C19 C24 1.405(2) . ?
C20 C21 1.384(2) . ?
C20 H14 0.935(19) . ?
C21 C22 1.388(2) . ?
C21 H15 0.982(19) . ?
C22 C23 1.390(2) . ?
C22 H16 0.97(2) . ?
C23 C24 1.395(2) . ?
C23 H17 0.944(19) . ?
C24 S4 1.7681(16) . ?
S4 C25 1.7775(15) . ?
C25 C30 1.393(2) . ?
C25 C26 1.394(2) . ?
C26 C27 1.388(2) . ?
C26 H18 0.973(18) . ?
C27 C28 1.392(2) . ?
C27 H19 0.922(19) . ?
C28 C29 1.386(2) . ?
C28 H20 0.96(2) . ?
C29 C30 1.388(2) . ?
C29 H21 0.93(2) . ?
C30 H22 0.94(2) . ?

loop_
_geom_torsion_atom_site_label_1
_geom_torsion_atom_site_label_2
_geom_torsion_atom_site_label_3
_geom_torsion_atom_site_label_4
_geom_torsion
_geom_torsion_site_symmetry_1
_geom_torsion_site_symmetry_2
_geom_torsion_site_symmetry_3
_geom_torsion_site_symmetry_4
_geom_torsion_publ_flag
C6 C1 C2 C3 -1.0(3) . . . . ?
C1 C2 C3 C4 -0.1(3) . . . . ?
C2 C3 C4 C5 1.1(3) . . . . ?
C3 C4 C5 C6 -1.0(3) . . . . ?
C2 C1 C6 C5 1.2(2) . . . . ?
C2 C1 C6 S1 -171.87(13) . . . . ?
C4 C5 C6 C1 -0.2(2) . . . . ?
C4 C5 C6 S1 172.64(13) . . . . ?
C1 C6 S1 C7 -123.94(13) . . . . ?
C5 C6 S1 C7 63.08(15) . . . . ?
C6 S1 C7 C8 24.26(16) . . . . ?
C6 S1 C7 C12 -157.99(13) . . . . ?
C12 C7 C8 C9 1.8(2) . . . . ?
S1 C7 C8 C9 179.54(12) . . . . ?
C7 C8 C9 C10 -1.6(2) . . . . ?
C8 C9 C10 C11 0.1(2) . . . . ?
C9 C10 C11 C12 1.1(2) . . . . ?
C10 C11 C12 C7 -0.9(2) . . . . ?
C10 C11 C12 S2 175.36(13) . . . . ?
C8 C7 C12 C11 -0.6(2) . . . . ?
S1 C7 C12 C11 -178.42(12) . . . . ?
C8 C7 C12 S2 -176.76(12) . . . . ?
S1 C7 C12 S2 5.40(18) . . . . ?
C11 C12 S2 C13 106.30(13) . . . . ?
C7 C12 S2 C13 -77.49(14) . . . . ?
C12 S2 C13 C14 -16.93(14) . . . . ?
C12 S2 C13 C18 164.94(12) . . . . ?
C18 C13 C14 C15 1.9(2) . . . . ?
S2 C13 C14 C15 -176.24(12) . . . . ?
C13 C14 C15 C16 1.0(2) . . . . ?
C14 C15 C16 C17 -2.4(2) . . . . ?
C15 C16 C17 C18 0.9(2) . . . . ?
C16 C17 C18 C13 2.0(2) . . . . ?
C16 C17 C18 S3 -175.96(12) . . . . ?
C14 C13 C18 C17 -3.4(2) . . . . ?
S2 C13 C18 C17 174.83(11) . . . . ?
C14 C13 C18 S3 174.70(11) . . . . ?
S2 C13 C18 S3 -7.12(16) . . . . ?
C17 C18 S3 C19 -16.20(14) . . . . ?
C13 C18 S3 C19 165.82(12) . . . . ?
C18 S3 C19 C20 106.19(13) . . . . ?
C18 S3 C19 C24 -78.62(14) . . . . ?
C24 C19 C20 C21 -0.1(2) . . . . ?
S3 C19 C20 C21 175.08(13) . . . . ?
C19 C20 C21 C22 -0.7(2) . . . . ?
C20 C21 C22 C23 0.5(3) . . . . ?
C21 C22 C23 C24 0.6(3) . . . . ?
C22 C23 C24 C19 -1.3(2) . . . . ?
C22 C23 C24 S4 -179.25(13) . . . . ?
C20 C19 C24 C23 1.1(2) . . . . ?
S3 C19 C24 C23 -174.00(12) . . . . ?
C20 C19 C24 S4 179.20(12) . . . . ?
S3 C19 C24 S4 4.06(18) . . . . ?
C23 C24 S4 C25 -14.68(16) . . . . ?
C19 C24 S4 C25 167.38(12) . . . . ?
C24 S4 C25 C30 132.39(12) . . . . ?
C24 S4 C25 C26 -55.00(14) . . . . ?
C30 C25 C26 C27 -0.4(2) . . . . ?
S4 C25 C26 C27 -172.80(12) . . . . ?
C25 C26 C27 C28 1.3(2) . . . . ?
C26 C27 C28 C29 -0.7(2) . . . . ?
C27 C28 C29 C30 -0.9(2) . . . . ?
C28 C29 C30 C25 1.8(2) . . . . ?
C26 C25 C30 C29 -1.1(2) . . . . ?
S4 C25 C30 C29 171.69(12) . . . . ?

loop_
_cod_related_entry_id
_cod_related_entry_database
_cod_related_entry_code
1 ChemSpider 30660867
